data_2010309
loop_
_publ_author_name
'Zukerman-Schpector, J.'

_publ_section_title
;
 6-Methyl-2-oxabicyclo[4.3.0]non-4-en-3,7-dione, C~9~H~10~O~3~
;
_journal_issue 12
_journal_name_full 'Acta Crystallographica Section C'
_journal_page_first 2076
_journal_page_last 2077
_journal_paper_doi 10.1107/S0108270194000697
_journal_volume 50
_journal_year 1994
_chemical_formula_sum 'C9 H10 O3'
_chemical_formula_weight 166.18
_symmetry_cell_setting orthorhombic
_symmetry_space_group_name_Hall '-P 2ac 2ab'
_symmetry_space_group_name_H-M 'P b c a'
_atom_type_scat_source 'SHELX76 (Sheldrick, 1976)'
_cell_angle_alpha 90.
_cell_angle_beta 90.
_cell_angle_gamma 90.
_cell_formula_units_Z 8
_cell_length_a 8.1510(10)
_cell_length_b 10.6480(10)
_cell_length_c 18.330(2)
_cell_measurement_reflns_used 25
_cell_measurement_temperature 83
_cell_measurement_theta_max 20
_cell_measurement_theta_min 9
_cell_volume 1590.9(3)
_diffrn_measurement_device 'Rigaku AFC-5R'
_diffrn_measurement_method \w
_diffrn_radiation_type MoK\a
_diffrn_radiation_wavelength 0.71073
_diffrn_reflns_limit_h_max 10
_diffrn_reflns_limit_h_min 0
_diffrn_reflns_limit_k_max 13
_diffrn_reflns_limit_k_min 0
_diffrn_reflns_limit_l_max 23
_diffrn_reflns_limit_l_min 0
_diffrn_reflns_number 1686
_diffrn_reflns_theta_max 28
_diffrn_standards_decay_% +-0.3
_diffrn_standards_interval_time 15
_diffrn_standards_number 3
_exptl_absorpt_coefficient_mu 0.97
_exptl_absorpt_correction_type none
_exptl_crystal_colour colourless
_exptl_crystal_density_diffrn 1.388
_exptl_crystal_description irregular
_exptl_crystal_size_max 0.30
_exptl_crystal_size_mid 0.20
_exptl_crystal_size_min 0.11
_refine_diff_density_max 0.25
_refine_diff_density_min -0.27
_refine_ls_extinction_method none
_refine_ls_goodness_of_fit_obs 1.42
_refine_ls_number_parameters 140
_refine_ls_number_reflns 1176
_refine_ls_R_factor_obs 0.038
_refine_ls_shift/esd_max 0.001
_refine_ls_structure_factor_coef F
_refine_ls_weighting_details 'w = 1/[\s^2^|F~o~| +0.0001(|F~o~|)^2^]'
_refine_ls_weighting_scheme calc
_refine_ls_wR_factor_obs 0.039
_reflns_number_observed 1176
_reflns_number_total 1686
_reflns_observed_criterion I>3\s(I)
_cod_data_source_file li1083.cif
_cod_data_source_block li1083_structure_1_of_1
_cod_depositor_comments
;
 Adding the _atom_site_type_symbol data item.

 Antanas Vaitkus,
 2017-01-29

The following automatic conversions were performed:

'_refine_ls_weighting_scheme' value '1/[\s^2^|F~o~|
+0.0001(|F~o~|)^2^]' was changed to 'calc'. New tag
'_refine_ls_weighting_details' was created. The value of the new tag
was set to 'w = 1/[\s^2^|F~o~| +0.0001(|F~o~|)^2^]'.

Automatic conversion script
Id: cif_fix_values 3143 2015-03-26 13:38:13Z robertas 
;
_cod_original_cell_volume 1590.9(5)
_cod_database_code 2010309

loop_
_atom_site_label
_atom_site_type_symbol
_atom_site_fract_x
_atom_site_fract_y
_atom_site_fract_z
O(1) O .1565(2) .94480(10) .09710(10)
O(2) O -.0057(2) 1.10830(10) .10070(10)
O(3) O -.0144(2) .53130(10) .16820(10)
C(1) C .1845(2) .8167(2) .12140(10)
C(3) C .0066(3) .9954(2) .10520(10)
C(4) C -.1330(3) .9112(2) .11520(10)
C(5) C -.1171(2) .7882(2) .11300(10)
C(6) C .0456(2) .7253(2) .10430(10)
C(7) C .0615(2) .6281(2) .16580(10)
C(8) C .1815(3) .6740(2) .22210(10)
C(9) C .2108(3) .8117(2) .20360(10)
C(10) C .0556(3) .6626(2) .02940(10)
HC1 H .279(3) .790(2) .0950(10)
HC4 H -.238(3) .955(2) .1210(10)
HC5 H -.207(3) .734(2) .1130(10)
HC8 H .138(3) .659(2) .2710(10)
HC8' H .284(3) .622(2) .2140(10)
HC9 H .125(3) .866(2) .2280(10)
HC9' H .321(3) .842(2) .2160(10)
HC10 H .159(3) .617(2) .0270(10)
HC10' H -.041(3) .600(2) .0240(10)
HC10" H .051(2) .729(2) -.0090(10)

loop_
_geom_angle_atom_site_label_1
_geom_angle_atom_site_label_2
_geom_angle_atom_site_label_3
_geom_angle
_geom_angle_publ_flag
C(1) O(1) C(3) 119.00(10) yes
O(1) C(1) C(6) 114.80(10) yes
O(1) C(1) C(9) 111.00(10) yes
C(6) C(1) C(9) 106.6(2) yes
O(1) C(3) O(2) 117.8(2) yes
O(1) C(3) C(4) 118.4(2) yes
O(2) C(3) C(4) 123.7(2) yes
C(3) C(4) C(5) 122.0(2) yes
C(4) C(5) C(6) 122.4(2) yes
C(1) C(6) C(5) 110.5(2) yes
C(1) C(6) C(7) 102.50(10) yes
C(1) C(6) C(10) 115.1(2) yes
C(5) C(6) C(7) 107.40(10) yes
C(5) C(6) C(10) 109.8(2) yes
C(7) C(6) C(10) 111.1(2) yes
O(3) C(7) C(6) 124.1(2) yes
O(3) C(7) C(8) 126.0(2) yes
C(6) C(7) C(8) 109.9(2) yes
C(7) C(8) C(9) 105.2(2) yes
C(1) C(9) C(8) 103.4(2) yes

loop_
_geom_bond_atom_site_label_1
_geom_bond_atom_site_label_2
_geom_bond_distance
_geom_bond_publ_flag
O(1) C(1) 1.453(2) yes
O(2) C(3) 1.209(2) yes
C(1) C(6) 1.526(3) yes
C(3) C(4) 1.460(3) yes
C(5) C(6) 1.494(3) yes
C(6) C(10) 1.529(3) yes
C(8) C(9) 1.524(3) yes
O(1) C(3) 1.344(3) yes
O(3) C(7) 1.203(2) yes
C(1) C(9) 1.523(3) yes
C(4) C(5) 1.317(3) yes
C(6) C(7) 1.536(3) yes
C(7) C(8) 1.504(3) yes
